data_4119547
loop_
_publ_author_name
'Daniel L. M. Suess'
'Jonas C. Peters'

_publ_contact_author_address
;Caltech Division of Chemistry and Chemical Engineering
1200 E. California Blvd.
Pasadena, CA 91125
;
_publ_contact_author_email jpeters@caltech.edu
_publ_contact_author_name 'Jonas C. Peters'
_publ_contact_author_phone 626-395-3113
_publ_section_title
;
 H-H and Si-H Bond Addition to Fe\\tbNNR2 Intermediates Derived from N2
;
_journal_name_full 'Journal of the American Chemical Society'
_journal_page_first 4938
_journal_page_last 4941
_journal_paper_doi 10.1021/ja400836u
_journal_volume 135
_journal_year 2013
_chemical_formula_sum 'C48 H49 B Fe N2 P2 Si2'
_chemical_formula_weight 838.67
_chemical_name_systematic
;
 ?
;
_space_group_IT_number 14
_symmetry_cell_setting monoclinic
_symmetry_space_group_name_Hall '-P 2yn'
_symmetry_space_group_name_H-M 'P 1 21/n 1'
_atom_sites_solution_hydrogens geom
_atom_sites_solution_primary direct
_atom_sites_solution_secondary difmap
_audit_creation_method SHELXL-97
_cell_angle_alpha 90.00
_cell_angle_beta 92.637(2)
_cell_angle_gamma 90.00
_cell_formula_units_Z 4
_cell_length_a 10.7196(6)
_cell_length_b 18.1906(11)
_cell_length_c 21.7101(10)
_cell_measurement_reflns_used 9395
_cell_measurement_temperature 100(2)
_cell_measurement_theta_max 39.07
_cell_measurement_theta_min 2.19
_cell_volume 4228.9(4)
_computing_cell_refinement 'Bruker SAINT'
_computing_data_collection 'Bruker APEX2'
_computing_data_reduction 'Bruker SAINT'
_computing_molecular_graphics 'Bruker SHELXTL'
_computing_publication_material 'Bruker SHELXTL'
_computing_structure_refinement 'SHELXL-97 (Sheldrick, 2008)'
_computing_structure_solution 'SHELXS-97 (Sheldrick, 2008)'
_diffrn_ambient_temperature 100(2)
_diffrn_detector_area_resol_mean 8.33
_diffrn_measured_fraction_theta_full 1.000
_diffrn_measured_fraction_theta_max 0.974
_diffrn_measurement_device_type 'Bruker APEX-II CCD'
_diffrn_measurement_method '\f and \w scans'
_diffrn_radiation_monochromator graphite
_diffrn_radiation_source 'fine-focus sealed tube'
_diffrn_radiation_type MoK\a
_diffrn_radiation_wavelength 0.71073
_diffrn_reflns_av_R_equivalents 0.0667
_diffrn_reflns_av_sigmaI/netI 0.0562
_diffrn_reflns_limit_h_max 19
_diffrn_reflns_limit_h_min -19
_diffrn_reflns_limit_k_max 33
_diffrn_reflns_limit_k_min -33
_diffrn_reflns_limit_l_max 40
_diffrn_reflns_limit_l_min -39
_diffrn_reflns_number 196104
_diffrn_reflns_theta_full 25.00
_diffrn_reflns_theta_max 41.63
_diffrn_reflns_theta_min 1.88
_exptl_absorpt_coefficient_mu 0.526
_exptl_absorpt_correction_T_max 1.0000
_exptl_absorpt_correction_T_min 0.9285
_exptl_absorpt_correction_type multi-scan
_exptl_absorpt_process_details 'SADABS v2008/1 (Bruker-AXS, 2008)'
_exptl_crystal_colour brown
_exptl_crystal_density_diffrn 1.317
_exptl_crystal_description block
_exptl_crystal_F_000 1760
_exptl_crystal_size_max 0.37
_exptl_crystal_size_mid 0.16
_exptl_crystal_size_min 0.08
_refine_diff_density_max 0.789
_refine_diff_density_min -0.378
_refine_diff_density_rms 0.087
_refine_ls_extinction_method none
_refine_ls_goodness_of_fit_ref 1.012
_refine_ls_hydrogen_treatment mixed
_refine_ls_matrix_type full
_refine_ls_number_parameters 529
_refine_ls_number_reflns 28150
_refine_ls_number_restraints 0
_refine_ls_restrained_S_all 1.012
_refine_ls_R_factor_all 0.0750
_refine_ls_R_factor_gt 0.0407
_refine_ls_shift/su_max 0.006
_refine_ls_shift/su_mean 0.000
_refine_ls_structure_factor_coef Fsqd
_refine_ls_weighting_details 'calc w=1/[\s^2^(Fo^2^)+(0.0438P)^2^+1.0194P] where P=(Fo^2^+2Fc^2^)/3'
_refine_ls_weighting_scheme calc
_refine_ls_wR_factor_gt 0.0901
_refine_ls_wR_factor_ref 0.1024
_reflns_number_gt 19764
_reflns_number_total 28150
_reflns_threshold_expression >2sigma(I)
_cod_data_source_file ja400836u_si_002_7.cif
_cod_data_source_block 6b
_cod_database_code 4119547

loop_
_symmetry_equiv_pos_as_xyz
'x, y, z'
'-x+1/2, y+1/2, -z+1/2'
'-x, -y, -z'
'x-1/2, -y-1/2, z-1/2'

loop_
_atom_site_label
_atom_site_type_symbol
_atom_site_fract_x
_atom_site_fract_y
_atom_site_fract_z
_atom_site_U_iso_or_equiv
_atom_site_adp_type
_atom_site_occupancy
_atom_site_symmetry_multiplicity
_atom_site_calc_flag
_atom_site_refinement_flags
Fe1 Fe 0.538048(11) 0.222425(7) 0.826543(5) 0.00753(2) Uani 1 1 d .
P1 P 0.61908(2) 0.206703(13) 0.920698(10) 0.00834(4) Uani 1 1 d .
P2 P 0.45373(2) 0.334162(13) 0.829382(10) 0.00918(4) Uani 1 1 d .
Si1 Si 0.67471(3) 0.269719(16) 0.650303(12) 0.01289(5) Uani 1 1 d .
Si2 Si 0.88315(2) 0.224512(16) 0.738467(12) 0.01237(5) Uani 1 1 d .
N1 N 0.63655(7) 0.22847(4) 0.76990(3) 0.00962(11) Uani 1 1 d .
N2 N 0.71747(7) 0.23819(5) 0.72664(3) 0.01185(13) Uani 1 1 d .
C19 C 0.65747(8) 0.28450(5) 0.97198(4) 0.00975(13) Uani 1 1 d .
C11 C 0.47778(10) 0.06702(6) 1.05201(4) 0.01610(16) Uani 1 1 d .
H11 H 0.5041 0.0401 1.0878 0.019 Uiso 1 1 calc R
C9 C 0.31399(9) 0.10634(5) 0.97931(4) 0.01357(15) Uani 1 1 d .
H9 H 0.2288 0.1048 0.9653 0.016 Uiso 1 1 calc R
C7 C 0.52319(8) 0.14980(5) 0.96920(4) 0.01042(13) Uani 1 1 d .
C40 C 0.73547(11) 0.51432(6) 0.89492(5) 0.0226(2) Uani 1 1 d .
H40 H 0.7945 0.5511 0.9071 0.027 Uiso 1 1 calc R
C38 C 0.67204(9) 0.41383(6) 0.82832(4) 0.01619(16) Uani 1 1 d .
H38 H 0.6891 0.3816 0.7953 0.019 Uiso 1 1 calc R
C23 C 0.61184(10) 0.36007(6) 1.05980(4) 0.01714(17) Uani 1 1 d .
H23 H 0.5596 0.3713 1.0927 0.021 Uiso 1 1 calc R
C26 C 0.28206(8) 0.27199(5) 0.90143(4) 0.01091(13) Uani 1 1 d .
C2 C 0.46267(8) 0.10998(5) 0.81791(4) 0.01217(14) Uani 1 1 d .
C5 C 0.28929(10) 0.13635(6) 0.71940(4) 0.01807(18) Uani 1 1 d .
C3 C 0.47332(10) 0.07318(6) 0.75996(5) 0.01701(17) Uani 1 1 d .
C8 C 0.39806(8) 0.15039(5) 0.94798(4) 0.01029(13) Uani 1 1 d .
C37 C 0.56015(8) 0.40659(5) 0.85857(4) 0.01172(14) Uani 1 1 d .
C24 C 0.58105(9) 0.30191(5) 1.02018(4) 0.01396(15) Uani 1 1 d .
H24 H 0.5077 0.2740 1.0260 0.017 Uiso 1 1 calc R
C41 C 0.62574(11) 0.50694(6) 0.92571(5) 0.02032(19) Uani 1 1 d .
H41 H 0.6101 0.5385 0.9594 0.024 Uiso 1 1 calc R
C32 C 0.34637(10) 0.33303(5) 0.70937(4) 0.01527(16) Uani 1 1 d .
H32 H 0.3503 0.2811 0.7136 0.018 Uiso 1 1 calc R
C29 C 0.13929(9) 0.40125(6) 0.91693(5) 0.01802(18) Uani 1 1 d .
H29 H 0.0898 0.4441 0.9213 0.022 Uiso 1 1 calc R
C36 C 0.39081(9) 0.45400(5) 0.74913(4) 0.01360(15) Uani 1 1 d .
H36 H 0.4250 0.4852 0.7807 0.016 Uiso 1 1 calc R
C10 C 0.35317(10) 0.06481(5) 1.03052(4) 0.01563(16) Uani 1 1 d .
H10 H 0.2950 0.0350 1.0508 0.019 Uiso 1 1 calc R
C31 C 0.39602(8) 0.37772(5) 0.75684(4) 0.01110(13) Uani 1 1 d .
C1 C 0.36465(8) 0.16250(5) 0.82561(4) 0.01095(13) Uani 1 1 d .
C25 C 0.31368(8) 0.33883(5) 0.87361(4) 0.01142(14) Uani 1 1 d .
C42 C 0.53795(10) 0.45348(6) 0.90767(4) 0.01543(16) Uani 1 1 d .
H42 H 0.4628 0.4491 0.9289 0.019 Uiso 1 1 calc R
C35 C 0.33609(10) 0.48471(6) 0.69576(4) 0.01577(16) Uani 1 1 d .
H35 H 0.3329 0.5366 0.6911 0.019 Uiso 1 1 calc R
C34 C 0.28604(10) 0.43963(6) 0.64917(5) 0.01760(17) Uani 1 1 d .
H34 H 0.2484 0.4606 0.6128 0.021 Uiso 1 1 calc R
C48 C 0.92110(10) 0.12504(6) 0.73321(5) 0.01822(17) Uani 1 1 d .
H48A H 0.8601 0.0964 0.7554 0.027 Uiso 1 1 calc R
H48B H 1.0050 0.1162 0.7516 0.027 Uiso 1 1 calc R
H48C H 0.9182 0.1100 0.6898 0.027 Uiso 1 1 calc R
C39 C 0.75864(10) 0.46771(7) 0.84612(5) 0.0215(2) Uani 1 1 d .
H39 H 0.8337 0.4726 0.8248 0.026 Uiso 1 1 calc R
C22 C 0.71799(10) 0.40154(6) 1.05158(4) 0.01675(17) Uani 1 1 d .
H22 H 0.7390 0.4408 1.0789 0.020 Uiso 1 1 calc R
C47 C 0.93980(10) 0.26760(7) 0.81177(5) 0.01983(19) Uani 1 1 d .
H47A H 0.9029 0.3166 0.8152 0.030 Uiso 1 1 calc R
H47B H 1.0310 0.2718 0.8124 0.030 Uiso 1 1 calc R
H47C H 0.9155 0.2371 0.8465 0.030 Uiso 1 1 calc R
C12 C 0.56316(9) 0.10868(5) 1.02097(4) 0.01376(15) Uani 1 1 d .
H12 H 0.6485 0.1093 1.0348 0.017 Uiso 1 1 calc R
C21 C 0.79368(9) 0.38536(6) 1.00302(5) 0.01576(16) Uani 1 1 d .
H21 H 0.8663 0.4140 0.9970 0.019 Uiso 1 1 calc R
C27 C 0.17988(9) 0.27337(6) 0.93996(4) 0.01493(15) Uani 1 1 d .
H27 H 0.1577 0.2297 0.9609 0.018 Uiso 1 1 calc R
C30 C 0.24075(9) 0.40219(6) 0.87934(5) 0.01582(16) Uani 1 1 d .
H30 H 0.2606 0.4456 0.8576 0.019 Uiso 1 1 calc R
C6 C 0.27948(9) 0.17406(6) 0.77348(4) 0.01370(15) Uani 1 1 d .
C44 C 0.64428(10) 0.37041(6) 0.65156(5) 0.01804(17) Uani 1 1 d .
H44A H 0.5712 0.3803 0.6758 0.027 Uiso 1 1 calc R
H44B H 0.6284 0.3881 0.6093 0.027 Uiso 1 1 calc R
H44C H 0.7172 0.3958 0.6703 0.027 Uiso 1 1 calc R
C15 C 0.89330(9) 0.05841(5) 0.88291(5) 0.01480(15) Uani 1 1 d .
H15 H 0.9084 0.0249 0.8505 0.018 Uiso 1 1 calc R
C13 C 0.76634(8) 0.15451(5) 0.92548(4) 0.01050(13) Uani 1 1 d .
C17 C 0.95283(9) 0.11078(6) 0.98145(5) 0.01764(17) Uani 1 1 d .
H17 H 1.0085 0.1129 1.0167 0.021 Uiso 1 1 calc R
C20 C 0.76351(8) 0.32753(5) 0.96332(4) 0.01290(14) Uani 1 1 d .
H20 H 0.8152 0.3171 0.9300 0.015 Uiso 1 1 calc R
C4 C 0.38906(11) 0.08604(6) 0.71217(5) 0.02014(19) Uani 1 1 d .
C33 C 0.29141(11) 0.36364(6) 0.65618(5) 0.01898(18) Uani 1 1 d .
H33 H 0.2574 0.3326 0.6245 0.023 Uiso 1 1 calc R
C18 C 0.84994(9) 0.15731(6) 0.97702(4) 0.01432(15) Uani 1 1 d .
H18 H 0.8361 0.1913 1.0092 0.017 Uiso 1 1 calc R
C16 C 0.97453(9) 0.06109(6) 0.93437(5) 0.01710(17) Uani 1 1 d .
H16 H 1.0447 0.0292 0.9375 0.021 Uiso 1 1 calc R
C28 C 0.11088(9) 0.33685(6) 0.94813(5) 0.01755(17) Uani 1 1 d .
H28 H 0.0437 0.3364 0.9752 0.021 Uiso 1 1 calc R
C43 C 0.54143(11) 0.21640(6) 0.61584(5) 0.02026(19) Uani 1 1 d .
H43A H 0.5671 0.1653 0.6099 0.030 Uiso 1 1 calc R
H43B H 0.5151 0.2379 0.5759 0.030 Uiso 1 1 calc R
H43C H 0.4717 0.2179 0.6435 0.030 Uiso 1 1 calc R
C14 C 0.78949(8) 0.10469(5) 0.87847(4) 0.01237(14) Uani 1 1 d .
H14 H 0.7340 0.1023 0.8431 0.015 Uiso 1 1 calc R
C46 C 0.93077(10) 0.27143(6) 0.66650(5) 0.01791(17) Uani 1 1 d .
H46A H 0.9358 0.3253 0.6729 0.021 Uiso 1 1 calc R
H46B H 1.0134 0.2534 0.6545 0.021 Uiso 1 1 calc R
C45 C 0.82870(9) 0.25255(6) 0.61579(4) 0.01691(17) Uani 1 1 d .
H45A H 0.8356 0.2005 0.6032 0.020 Uiso 1 1 calc R
H45B H 0.8380 0.2840 0.5791 0.020 Uiso 1 1 calc R
B1 B 0.36091(9) 0.19982(6) 0.88942(4) 0.01044(15) Uani 1 1 d .
H6 H 0.2142(13) 0.2082(8) 0.7781(6) 0.015(3) Uiso 1 1 d .
H3 H 0.5359(15) 0.0371(9) 0.7572(7) 0.028(4) Uiso 1 1 d .
H2 H 0.4997(13) 0.0881(8) 0.8541(6) 0.015(3) Uiso 1 1 d .
H5 H 0.2290(16) 0.1444(9) 0.6851(8) 0.032(4) Uiso 1 1 d .
H4 H 0.3999(15) 0.0611(9) 0.6746(7) 0.026(4) Uiso 1 1 d .

loop_
_atom_site_aniso_label
_atom_site_aniso_U_11
_atom_site_aniso_U_22
_atom_site_aniso_U_33
_atom_site_aniso_U_23
_atom_site_aniso_U_13
_atom_site_aniso_U_12
Fe1 0.00726(5) 0.00912(5) 0.00633(4) -0.00025(3) 0.00164(3) 0.00012(4)
P1 0.00783(8) 0.01003(9) 0.00723(8) -0.00019(6) 0.00108(6) -0.00027(7)
P2 0.00929(9) 0.00963(9) 0.00878(8) -0.00037(6) 0.00211(6) 0.00033(7)
Si1 0.01440(11) 0.01559(12) 0.00895(10) 0.00163(8) 0.00360(8) 0.00293(9)
Si2 0.01008(10) 0.01564(12) 0.01162(10) -0.00020(8) 0.00308(8) 0.00083(9)
N1 0.0098(3) 0.0109(3) 0.0083(3) 0.0000(2) 0.0023(2) 0.0007(2)
N2 0.0102(3) 0.0161(3) 0.0097(3) 0.0023(2) 0.0039(2) 0.0012(2)
C19 0.0099(3) 0.0115(3) 0.0079(3) -0.0008(2) 0.0006(2) 0.0003(3)
C11 0.0205(4) 0.0155(4) 0.0126(4) 0.0045(3) 0.0036(3) 0.0005(3)
C9 0.0116(3) 0.0144(4) 0.0151(4) 0.0009(3) 0.0044(3) -0.0016(3)
C7 0.0114(3) 0.0114(3) 0.0085(3) 0.0007(2) 0.0018(2) -0.0007(3)
C40 0.0254(5) 0.0160(5) 0.0256(5) 0.0020(4) -0.0072(4) -0.0075(4)
C38 0.0156(4) 0.0185(4) 0.0146(4) 0.0002(3) 0.0024(3) -0.0038(3)
C23 0.0232(4) 0.0169(4) 0.0116(4) -0.0034(3) 0.0039(3) 0.0022(3)
C26 0.0089(3) 0.0142(4) 0.0098(3) -0.0005(2) 0.0015(2) 0.0003(3)
C2 0.0129(3) 0.0115(4) 0.0122(3) -0.0014(3) 0.0022(3) -0.0012(3)
C5 0.0201(4) 0.0214(5) 0.0124(4) -0.0009(3) -0.0027(3) -0.0067(4)
C3 0.0196(4) 0.0146(4) 0.0172(4) -0.0061(3) 0.0049(3) -0.0016(3)
C8 0.0103(3) 0.0113(3) 0.0095(3) -0.0010(2) 0.0026(2) -0.0006(3)
C37 0.0127(3) 0.0108(4) 0.0117(3) 0.0003(3) 0.0006(3) -0.0002(3)
C24 0.0151(4) 0.0152(4) 0.0120(3) -0.0018(3) 0.0051(3) -0.0005(3)
C41 0.0265(5) 0.0145(4) 0.0193(4) -0.0045(3) -0.0060(4) 0.0007(4)
C32 0.0203(4) 0.0127(4) 0.0127(3) -0.0005(3) 0.0001(3) -0.0018(3)
C29 0.0148(4) 0.0180(5) 0.0218(4) -0.0025(3) 0.0067(3) 0.0053(3)
C36 0.0162(4) 0.0114(4) 0.0131(3) -0.0002(3) 0.0000(3) 0.0008(3)
C10 0.0185(4) 0.0135(4) 0.0156(4) 0.0023(3) 0.0079(3) -0.0008(3)
C31 0.0114(3) 0.0119(4) 0.0101(3) 0.0002(2) 0.0014(2) 0.0005(3)
C1 0.0102(3) 0.0116(4) 0.0110(3) -0.0005(2) 0.0009(2) -0.0025(3)
C25 0.0100(3) 0.0133(4) 0.0112(3) -0.0006(3) 0.0027(2) 0.0012(3)
C42 0.0174(4) 0.0150(4) 0.0138(4) -0.0030(3) -0.0008(3) 0.0021(3)
C35 0.0188(4) 0.0130(4) 0.0154(4) 0.0021(3) -0.0003(3) 0.0021(3)
C34 0.0191(4) 0.0187(4) 0.0146(4) 0.0031(3) -0.0037(3) -0.0001(3)
C48 0.0189(4) 0.0186(5) 0.0172(4) -0.0002(3) 0.0023(3) 0.0045(4)
C39 0.0185(4) 0.0235(5) 0.0224(5) 0.0036(4) 0.0005(4) -0.0088(4)
C22 0.0207(4) 0.0146(4) 0.0147(4) -0.0049(3) -0.0024(3) 0.0009(3)
C47 0.0154(4) 0.0256(5) 0.0185(4) -0.0057(4) 0.0014(3) -0.0009(4)
C12 0.0150(4) 0.0157(4) 0.0106(3) 0.0025(3) 0.0001(3) -0.0004(3)
C21 0.0132(4) 0.0146(4) 0.0192(4) -0.0032(3) -0.0018(3) -0.0015(3)
C27 0.0120(3) 0.0180(4) 0.0151(4) 0.0012(3) 0.0051(3) 0.0011(3)
C30 0.0150(4) 0.0137(4) 0.0192(4) -0.0005(3) 0.0052(3) 0.0030(3)
C6 0.0119(3) 0.0161(4) 0.0129(3) 0.0002(3) -0.0013(3) -0.0033(3)
C44 0.0211(4) 0.0165(4) 0.0169(4) 0.0036(3) 0.0053(3) 0.0039(3)
C15 0.0144(4) 0.0122(4) 0.0180(4) -0.0001(3) 0.0036(3) 0.0022(3)
C13 0.0095(3) 0.0110(3) 0.0111(3) 0.0007(2) 0.0014(2) 0.0007(3)
C17 0.0131(4) 0.0204(5) 0.0191(4) 0.0017(3) -0.0037(3) 0.0029(3)
C20 0.0108(3) 0.0135(4) 0.0145(3) -0.0021(3) 0.0016(3) -0.0003(3)
C4 0.0266(5) 0.0202(5) 0.0138(4) -0.0066(3) 0.0030(3) -0.0067(4)
C33 0.0252(5) 0.0174(4) 0.0138(4) 0.0005(3) -0.0044(3) -0.0035(4)
C18 0.0129(4) 0.0171(4) 0.0128(3) -0.0003(3) -0.0011(3) 0.0019(3)
C16 0.0129(4) 0.0154(4) 0.0230(4) 0.0029(3) 0.0007(3) 0.0038(3)
C28 0.0124(4) 0.0225(5) 0.0183(4) -0.0015(3) 0.0069(3) 0.0031(3)
C43 0.0211(5) 0.0237(5) 0.0158(4) -0.0033(3) -0.0007(3) 0.0016(4)
C14 0.0121(3) 0.0131(4) 0.0120(3) -0.0003(3) 0.0014(3) 0.0009(3)
C46 0.0159(4) 0.0203(5) 0.0183(4) 0.0022(3) 0.0083(3) 0.0001(3)
C45 0.0185(4) 0.0200(5) 0.0129(4) 0.0031(3) 0.0075(3) 0.0033(3)
B1 0.0084(3) 0.0123(4) 0.0108(4) -0.0002(3) 0.0019(3) -0.0010(3)

loop_
_atom_type_symbol
_atom_type_description
_atom_type_scat_dispersion_real
_atom_type_scat_dispersion_imag
_atom_type_scat_source
C C 0.0033 0.0016 'International Tables Vol C Tables 4.2.6.8 and 6.1.1.4'
H H 0.0000 0.0000 'International Tables Vol C Tables 4.2.6.8 and 6.1.1.4'
B B 0.0013 0.0007 'International Tables Vol C Tables 4.2.6.8 and 6.1.1.4'
N N 0.0061 0.0033 'International Tables Vol C Tables 4.2.6.8 and 6.1.1.4'
Si Si 0.0817 0.0704 'International Tables Vol C Tables 4.2.6.8 and 6.1.1.4'
P P 0.1023 0.0942 'International Tables Vol C Tables 4.2.6.8 and 6.1.1.4'
Fe Fe 0.3463 0.8444 'International Tables Vol C Tables 4.2.6.8 and 6.1.1.4'

loop_
_geom_angle_atom_site_label_1
_geom_angle_atom_site_label_2
_geom_angle_atom_site_label_3
_geom_angle
N1 Fe1 C1 127.17(4)
N1 Fe1 P1 117.30(3)
C1 Fe1 P1 104.26(2)
N1 Fe1 C2 103.97(4)
C1 Fe1 C2 38.44(3)
P1 Fe1 C2 94.92(3)
N1 Fe1 P2 103.46(3)
C1 Fe1 P2 96.38(3)
P1 Fe1 P2 103.657(10)
C2 Fe1 P2 134.58(3)
N1 Fe1 B1 165.75(4)
C1 Fe1 B1 38.88(3)
P1 Fe1 B1 74.99(2)
C2 Fe1 B1 66.23(3)
P2 Fe1 B1 79.03(3)
C7 P1 C19 101.75(4)
C7 P1 C13 100.32(4)
C19 P1 C13 101.29(4)
C7 P1 Fe1 113.59(3)
C19 P1 Fe1 122.04(3)
C13 P1 Fe1 114.82(3)
C25 P2 C37 107.38(4)
C25 P2 C31 100.25(4)
C37 P2 C31 99.51(4)
C25 P2 Fe1 113.75(3)
C37 P2 Fe1 114.71(3)
C31 P2 Fe1 119.29(3)
N2 Si1 C43 111.39(5)
N2 Si1 C44 109.80(4)
C43 Si1 C44 112.84(5)
N2 Si1 C45 97.13(4)
C43 Si1 C45 115.37(5)
C44 Si1 C45 109.20(5)
N2 Si2 C47 110.28(4)
N2 Si2 C48 110.06(5)
C47 Si2 C48 113.63(5)
N2 Si2 C46 97.07(4)
C47 Si2 C46 115.68(5)
C48 Si2 C46 108.88(5)
N2 N1 Fe1 175.62(7)
N1 N2 Si1 123.53(6)
N1 N2 Si2 123.82(6)
Si1 N2 Si2 112.62(4)
C24 C19 C20 118.85(8)
C24 C19 P1 120.46(7)
C20 C19 P1 120.69(6)
C12 C11 C10 119.77(9)
C12 C11 H11 120.1
C10 C11 H11 120.1
C10 C9 C8 121.28(9)
C10 C9 H9 119.4
C8 C9 H9 119.4
C8 C7 C12 121.46(8)
C8 C7 P1 111.26(6)
C12 C7 P1 127.28(7)
C41 C40 C39 119.64(10)
C41 C40 H40 120.2
C39 C40 H40 120.2
C39 C38 C37 120.71(10)
C39 C38 H38 119.6
C37 C38 H38 119.6
C22 C23 C24 120.47(9)
C22 C23 H23 119.8
C24 C23 H23 119.8
C25 C26 C27 116.69(8)
C25 C26 B1 120.22(7)
C27 C26 B1 123.09(8)
C3 C2 C1 120.06(9)
C3 C2 Fe1 117.65(7)
C1 C2 Fe1 68.89(5)
C3 C2 H2 118.8(8)
C1 C2 H2 117.6(8)
Fe1 C2 H2 100.5(9)
C6 C5 C4 120.36(9)
C6 C5 H5 120.4(10)
C4 C5 H5 119.3(10)
C4 C3 C2 120.70(10)
C4 C3 H3 121.3(10)
C2 C3 H3 117.8(10)
C7 C8 C9 117.60(8)
C7 C8 B1 117.92(7)
C9 C8 B1 124.48(8)
C42 C37 C38 118.76(9)
C42 C37 P2 125.29(7)
C38 C37 P2 115.95(7)
C23 C24 C19 120.32(9)
C23 C24 H24 119.8
C19 C24 H24 119.8
C40 C41 C42 120.53(10)
C40 C41 H41 119.7
C42 C41 H41 119.7
C33 C32 C31 120.82(9)
C33 C32 H32 119.6
C31 C32 H32 119.6
C30 C29 C28 119.34(9)
C30 C29 H29 120.3
C28 C29 H29 120.3
C35 C36 C31 120.73(9)
C35 C36 H36 119.6
C31 C36 H36 119.6
C9 C10 C11 120.01(9)
C9 C10 H10 120.0
C11 C10 H10 120.0
C36 C31 C32 118.48(8)
C36 C31 P2 122.58(7)
C32 C31 P2 118.74(7)
C2 C1 C6 116.60(8)
C2 C1 B1 116.49(8)
C6 C1 B1 126.90(8)
C2 C1 Fe1 72.66(5)
C6 C1 Fe1 116.76(6)
B1 C1 Fe1 80.05(5)
C30 C25 C26 121.76(8)
C30 C25 P2 124.20(7)
C26 C25 P2 114.03(7)
C37 C42 C41 120.26(10)
C37 C42 H42 119.9
C41 C42 H42 119.9
C34 C35 C36 120.18(9)
C34 C35 H35 119.9
C36 C35 H35 119.9
C35 C34 C33 119.58(9)
C35 C34 H34 120.2
C33 C34 H34 120.2
Si2 C48 H48A 109.5
Si2 C48 H48B 109.5
H48A C48 H48B 109.5
Si2 C48 H48C 109.5
H48A C48 H48C 109.5
H48B C48 H48C 109.5
C40 C39 C38 120.09(10)
C40 C39 H39 120.0
C38 C39 H39 120.0
C23 C22 C21 119.62(9)
C23 C22 H22 120.2
C21 C22 H22 120.2
Si2 C47 H47A 109.5
Si2 C47 H47B 109.5
H47A C47 H47B 109.5
Si2 C47 H47C 109.5
H47A C47 H47C 109.5
H47B C47 H47C 109.5
C11 C12 C7 119.83(9)
C11 C12 H12 120.1
C7 C12 H12 120.1
C20 C21 C22 120.22(9)
C20 C21 H21 119.9
C22 C21 H21 119.9
C28 C27 C26 121.64(9)
C28 C27 H27 119.2
C26 C27 H27 119.2
C29 C30 C25 119.81(9)
C29 C30 H30 120.1
C25 C30 H30 120.1
C5 C6 C1 122.11(9)
C5 C6 H6 120.4(9)
C1 C6 H6 117.4(9)
Si1 C44 H44A 109.5
Si1 C44 H44B 109.5
H44A C44 H44B 109.5
Si1 C44 H44C 109.5
H44A C44 H44C 109.5
H44B C44 H44C 109.5
C16 C15 C14 120.27(9)
C16 C15 H15 119.9
C14 C15 H15 119.9
C14 C13 C18 118.60(8)
C14 C13 P1 118.33(7)
C18 C13 P1 122.76(7)
C18 C17 C16 120.23(9)
C18 C17 H17 119.9
C16 C17 H17 119.9
C21 C20 C19 120.50(8)
C21 C20 H20 119.8
C19 C20 H20 119.8
C3 C4 C5 120.10(9)
C3 C4 H4 118.1(10)
C5 C4 H4 121.8(10)
C32 C33 C34 120.21(9)
C32 C33 H33 119.9
C34 C33 H33 119.9
C17 C18 C13 120.60(9)
C17 C18 H18 119.7
C13 C18 H18 119.7
C15 C16 C17 119.67(9)
C15 C16 H16 120.2
C17 C16 H16 120.2
C27 C28 C29 120.51(9)
C27 C28 H28 119.7
C29 C28 H28 119.7
Si1 C43 H43A 109.5
Si1 C43 H43B 109.5
H43A C43 H43B 109.5
Si1 C43 H43C 109.5
H43A C43 H43C 109.5
H43B C43 H43C 109.5
C15 C14 C13 120.63(8)
C15 C14 H14 119.7
C13 C14 H14 119.7
C45 C46 Si2 106.28(7)
C45 C46 H46A 110.5
Si2 C46 H46A 110.5
C45 C46 H46B 110.5
Si2 C46 H46B 110.5
H46A C46 H46B 108.7
C46 C45 Si1 106.54(6)
C46 C45 H45A 110.4
Si1 C45 H45A 110.4
C46 C45 H45B 110.4
Si1 C45 H45B 110.4
H45A C45 H45B 108.6
C1 B1 C26 123.09(8)
C1 B1 C8 116.86(8)
C26 B1 C8 116.79(7)
C1 B1 Fe1 61.07(4)
C26 B1 Fe1 112.86(6)
C8 B1 Fe1 111.82(6)

loop_
_geom_bond_atom_site_label_1
_geom_bond_atom_site_label_2
_geom_bond_distance
Fe1 N1 1.6610(7)
Fe1 C1 2.1542(9)
Fe1 P1 2.2026(3)
Fe1 C2 2.2041(9)
Fe1 P2 2.2264(3)
Fe1 B1 2.4242(10)
P1 C7 1.8265(9)
P1 C19 1.8356(9)
P1 C13 1.8409(9)
P2 C25 1.8208(9)
P2 C37 1.8363(10)
P2 C31 1.8442(9)
Si1 N2 1.7933(8)
Si1 C43 1.8556(12)
Si1 C44 1.8608(11)
Si1 C45 1.8702(10)
Si2 N2 1.8001(8)
Si2 C47 1.8512(11)
Si2 C48 1.8593(11)
Si2 C46 1.8718(10)
N1 N2 1.3193(10)
C19 C24 1.3947(12)
C19 C20 1.3999(13)
C11 C12 1.3866(14)
C11 C10 1.3950(15)
C11 H11 0.9500
C9 C10 1.3930(14)
C9 C8 1.4047(12)
C9 H9 0.9500
C7 C8 1.3980(12)
C7 C12 1.4009(12)
C40 C41 1.3860(17)
C40 C39 1.3883(17)
C40 H40 0.9500
C38 C39 1.3923(15)
C38 C37 1.4000(13)
C38 H38 0.9500
C23 C22 1.3836(15)
C23 C24 1.3936(14)
C23 H23 0.9500
C26 C25 1.4059(13)
C26 C27 1.4086(12)
C26 B1 1.5895(14)
C2 C3 1.4342(13)
C2 C1 1.4356(13)
C2 H2 0.951(14)
C5 C6 1.3680(14)
C5 C4 1.4218(17)
C5 H5 0.974(17)
C3 C4 1.3641(16)
C3 H3 0.942(17)
C8 B1 1.5927(13)
C37 C42 1.3942(13)
C24 H24 0.9500
C41 C42 1.3967(15)
C41 H41 0.9500
C32 C33 1.3886(14)
C32 C31 1.3986(13)
C32 H32 0.9500
C29 C30 1.3895(13)
C29 C28 1.3940(16)
C29 H29 0.9500
C36 C35 1.3914(13)
C36 C31 1.3985(13)
C36 H36 0.9500
C10 H10 0.9500
C1 C6 1.4365(13)
C1 B1 1.5450(13)
C25 C30 1.4015(13)
C42 H42 0.9500
C35 C34 1.3906(14)
C35 H35 0.9500
C34 C33 1.3916(15)
C34 H34 0.9500
C48 H48A 0.9800
C48 H48B 0.9800
C48 H48C 0.9800
C39 H39 0.9500
C22 C21 1.3911(14)
C22 H22 0.9500
C47 H47A 0.9800
C47 H47B 0.9800
C47 H47C 0.9800
C12 H12 0.9500
C21 C20 1.3888(13)
C21 H21 0.9500
C27 C28 1.3870(14)
C27 H27 0.9500
C30 H30 0.9500
C6 H6 0.944(14)
C44 H44A 0.9800
C44 H44B 0.9800
C44 H44C 0.9800
C15 C16 1.3853(14)
C15 C14 1.3952(13)
C15 H15 0.9500
C13 C14 1.3956(13)
C13 C18 1.4021(13)
C17 C18 1.3901(14)
C17 C16 1.3920(15)
C17 H17 0.9500
C20 H20 0.9500
C4 H4 0.945(16)
C33 H33 0.9500
C18 H18 0.9500
C16 H16 0.9500
C28 H28 0.9500
C43 H43A 0.9800
C43 H43B 0.9800
C43 H43C 0.9800
C14 H14 0.9500
C46 C45 1.5545(15)
C46 H46A 0.9900
C46 H46B 0.9900
C45 H45A 0.9900
C45 H45B 0.9900
